data_2009355
loop_
_publ_author_name
'Mariezcurrena, Ra\'ul A.'
'Mombr\'u, Alvaro W.'
'Suescun, Leopoldo'
'Kremer, Eduardo'
'Gonz\'alez, Ricardo'

_publ_section_title
;
 <i>catena</i>-Poly[[[bis(2-pyridyl)
 ketone-<i>N</i>,<i>N</i>']copper(II)]-di-\m-chloro]
;
_journal_issue 12
_journal_name_full 'Acta Crystallographica Section C'
_journal_page_first 1989
_journal_page_last 1991
_journal_paper_doi 10.1107/S0108270199011750
_journal_volume 55
_journal_year 1999
_chemical_formula_iupac '[Cu Cl2 (C11 H8 N2 O1)]'
_chemical_formula_moiety 'C11 H8 Cl2 Cu N2 O'
_chemical_formula_sum 'C11 H8 Cl2 Cu N2 O'
_chemical_formula_weight 318.65
_chemical_name_systematic
;
catena-Di-\m-chloro(bis(2-pyridyl) ketone)copper(II)
;
_space_group_IT_number 2
_symmetry_cell_setting triclinic
_symmetry_space_group_name_Hall '-P 1'
_symmetry_space_group_name_H-M 'P -1'
_audit_creation_method SHELXL-97
_cell_angle_alpha 108.537(14)
_cell_angle_beta 106.347(14)
_cell_angle_gamma 85.225(12)
_cell_formula_units_Z 2
_cell_length_a 8.7543(11)
_cell_length_b 9.9307(15)
_cell_length_c 7.3140(16)
_cell_measurement_reflns_used 24
_cell_measurement_temperature 293(2)
_cell_measurement_theta_max 24.58
_cell_measurement_theta_min 20.15
_cell_volume 578.48(18)
_computing_cell_refinement 'MSC/AFC Diffractometer Control Software'
_computing_data_collection
;
MSC/AFC Diffractometer Control Software
(Molecular Structure Corporation, 1993)
;
_computing_data_reduction 'MSC/AFC Diffractometer Control Software'
_computing_molecular_graphics 'ZORTEP (Zsolnai & Pritzkow, 1995)'
_computing_publication_material 'PLATON (Spek, 1990)'
_computing_structure_refinement 'SHELXL97 (Sheldrick, 1997)'
_computing_structure_solution 'SHELXS97 (Sheldrick, 1990)'
_diffrn_ambient_temperature 293(2)
_diffrn_measured_fraction_theta_full 1.000
_diffrn_measured_fraction_theta_max 1.000
_diffrn_measurement_device_type 'Rigaku AFC-7S'
_diffrn_measurement_method \q/2\q
_diffrn_radiation_monochromator graphite
_diffrn_radiation_source 'fine-focus sealed tube'
_diffrn_radiation_type MoK\a
_diffrn_radiation_wavelength 0.71069
_diffrn_reflns_av_R_equivalents 0.049
_diffrn_reflns_av_sigmaI/netI 0.0547
_diffrn_reflns_limit_h_max 11
_diffrn_reflns_limit_h_min -5
_diffrn_reflns_limit_k_max 12
_diffrn_reflns_limit_k_min -12
_diffrn_reflns_limit_l_max 9
_diffrn_reflns_limit_l_min -9
_diffrn_reflns_number 2944
_diffrn_reflns_theta_full 27.50
_diffrn_reflns_theta_max 27.50
_diffrn_reflns_theta_min 2.16
_diffrn_standards_decay_% 0
_diffrn_standards_interval_count 150
_diffrn_standards_number 3
_exptl_absorpt_coefficient_mu 2.330
_exptl_absorpt_correction_T_max 0.800
_exptl_absorpt_correction_T_min 0.496
_exptl_absorpt_correction_type '\y scan'
_exptl_absorpt_process_details '(Molecular Structure Corporation, 1993)'
_exptl_crystal_colour green
_exptl_crystal_density_diffrn 1.829
_exptl_crystal_density_method 'not measured'
_exptl_crystal_description needle
_exptl_crystal_F_000 318
_exptl_crystal_size_max 0.35
_exptl_crystal_size_mid 0.10
_exptl_crystal_size_min 0.10
_refine_diff_density_max 0.434
_refine_diff_density_min -0.684
_refine_ls_extinction_method none
_refine_ls_goodness_of_fit_ref 1.035
_refine_ls_hydrogen_treatment refall
_refine_ls_matrix_type full
_refine_ls_number_parameters 186
_refine_ls_number_reflns 2669
_refine_ls_number_restraints 0
_refine_ls_restrained_S_all 1.035
_refine_ls_R_factor_all 0.038
_refine_ls_R_factor_gt 0.032
_refine_ls_shift/su_max 0.001
_refine_ls_shift/su_mean 0.000
_refine_ls_structure_factor_coef Fsqd
_refine_ls_weighting_details 'w = 1/[\s^2^(Fo^2^)+(0.0347P)^2^+0.3555P] where P = (Fo^2^+2Fc^2^)/3'
_refine_ls_weighting_scheme calc
_refine_ls_wR_factor_ref 0.096
_reflns_number_gt 2356
_reflns_number_total 2669
_reflns_threshold_expression I>2\s(I)
_cod_data_source_file sx1092.cif
_cod_data_source_block cu1
_cod_depositor_comments
;
The following automatic conversions were performed:

'_refine_ls_weighting_scheme' value 'calc w =
1/[\s^2^(Fo^2^)+(0.0347P)^2^+0.3555P] where P = (Fo^2^+2Fc^2^)/3' was
changed to 'calc'. New tag '_refine_ls_weighting_details' was
created. The value of the new tag was set to 'w =
1/[\s^2^(Fo^2^)+(0.0347P)^2^+0.3555P] where P = (Fo^2^+2Fc^2^)/3'.

Automatic conversion script
Id: cif_fix_values 3143 2015-03-26 13:38:13Z robertas 
;
_cod_original_cell_volume 578.48(17)
_cod_database_code 2009355
_cod_database_fobs_code 2009355

loop_
_symmetry_equiv_pos_as_xyz
'x, y, z'
'-x, -y, -z'

loop_
_atom_site_label
_atom_site_fract_x
_atom_site_fract_y
_atom_site_fract_z
_atom_site_U_iso_or_equiv
_atom_site_adp_type
_atom_site_calc_flag
_atom_site_refinement_flags
_atom_site_occupancy
_atom_site_disorder_assembly
_atom_site_disorder_group
_atom_site_type_symbol
Cu 0.46401(3) 0.93926(3) 0.22752(4) 0.03134(12) Uani d . 1 . . Cu
Cl1 0.69038(7) 1.02505(7) 0.48073(9) 0.03641(16) Uani d . 1 . . Cl
Cl2 0.42549(8) 1.15109(7) 0.16617(12) 0.04377(18) Uani d . 1 . . Cl
N1 0.5317(3) 0.7398(2) 0.2319(3) 0.0329(4) Uani d . 1 . . N
C1 0.6838(4) 0.7040(3) 0.2467(4) 0.0407(6) Uani d . 1 . . C
H1 0.752(4) 0.773(4) 0.239(5) 0.044(9) Uiso d . 1 . . H
C2 0.7453(4) 0.5767(3) 0.2773(5) 0.0504(8) Uani d . 1 . . C
H2 0.850(5) 0.558(4) 0.276(6) 0.061(11) Uiso d . 1 . . H
C3 0.6453(5) 0.4837(3) 0.2921(5) 0.0544(9) Uani d . 1 . . C
H3 0.674(5) 0.403(4) 0.312(6) 0.064(11) Uiso d . 1 . . H
C4 0.4877(5) 0.5188(3) 0.2749(4) 0.0472(7) Uani d . 1 . . C
H4 0.417(5) 0.470(4) 0.281(6) 0.063(12) Uiso d . 1 . . H
C5 0.4340(4) 0.6475(3) 0.2448(4) 0.0370(5) Uani d . 1 . . C
C6 0.2584(4) 0.6768(3) 0.2124(4) 0.0412(6) Uani d . 1 . . C
O1 0.1798(3) 0.6187(3) 0.2789(4) 0.0601(6) Uani d . 1 . . O
C7 0.1756(3) 0.7538(3) 0.0653(4) 0.0350(5) Uani d . 1 . . C
C8 0.0233(4) 0.7096(3) -0.0487(5) 0.0471(7) Uani d . 1 . . C
H8 -0.019(4) 0.650(4) -0.017(5) 0.045(9) Uiso d . 1 . . H
C9 -0.0512(4) 0.7627(4) -0.2042(5) 0.0544(8) Uani d . 1 . . C
H9 -0.143(5) 0.721(5) -0.304(7) 0.075(13) Uiso d . 1 . . H
C10 0.0301(4) 0.8591(4) -0.2405(5) 0.0520(8) Uani d . 1 . . C
H10 -0.019(5) 0.897(4) -0.337(6) 0.057(10) Uiso d . 1 . . H
C11 0.1806(3) 0.9035(3) -0.1163(4) 0.0409(6) Uani d . 1 . . C
H11 0.237(5) 0.975(4) -0.128(6) 0.058(10) Uiso d . 1 . . H
N2 0.2533(2) 0.8529(2) 0.0347(3) 0.0320(4) Uani d . 1 . . N

loop_
_atom_site_aniso_label
_atom_site_aniso_U_11
_atom_site_aniso_U_22
_atom_site_aniso_U_33
_atom_site_aniso_U_12
_atom_site_aniso_U_13
_atom_site_aniso_U_23
Cu 0.02844(17) 0.02537(17) 0.03818(19) -0.00253(11) 0.00161(12) 0.01278(12)
Cl1 0.0321(3) 0.0388(3) 0.0331(3) -0.0057(2) 0.0044(2) 0.0063(2)
Cl2 0.0412(3) 0.0304(3) 0.0656(4) 0.0043(2) 0.0151(3) 0.0231(3)
N1 0.0377(11) 0.0273(9) 0.0303(10) -0.0004(8) 0.0045(8) 0.0084(8)
C1 0.0438(14) 0.0325(12) 0.0399(14) 0.0052(11) 0.0054(11) 0.0095(11)
C2 0.0591(19) 0.0399(15) 0.0405(15) 0.0186(14) 0.0058(13) 0.0076(12)
C3 0.087(3) 0.0306(13) 0.0402(15) 0.0158(15) 0.0111(15) 0.0125(12)
C4 0.075(2) 0.0269(12) 0.0382(14) -0.0038(13) 0.0105(14) 0.0111(10)
C5 0.0504(15) 0.0278(11) 0.0295(12) -0.0062(10) 0.0037(10) 0.0088(9)
C6 0.0509(16) 0.0330(12) 0.0382(13) -0.0139(11) 0.0083(12) 0.0087(10)
O1 0.0657(15) 0.0584(14) 0.0660(15) -0.0227(12) 0.0185(12) 0.0260(12)
C7 0.0358(12) 0.0329(12) 0.0322(12) -0.0057(10) 0.0089(10) 0.0034(9)
C8 0.0350(14) 0.0493(16) 0.0493(16) -0.0107(12) 0.0115(12) 0.0021(13)
C9 0.0290(13) 0.071(2) 0.0464(16) -0.0002(14) 0.0026(12) 0.0021(15)
C10 0.0387(15) 0.069(2) 0.0392(15) 0.0096(14) -0.0005(12) 0.0166(14)
C11 0.0352(13) 0.0502(15) 0.0373(13) 0.0047(11) 0.0059(11) 0.0181(12)
N2 0.0291(10) 0.0359(10) 0.0286(9) -0.0028(8) 0.0038(8) 0.0096(8)

loop_
_atom_type_symbol
_atom_type_description
_atom_type_scat_dispersion_real
_atom_type_scat_dispersion_imag
_atom_type_scat_source
C C 0.0033 0.0016 'International Tables Vol C Tables 4.2.6.8 and 6.1.1.4'
H H 0.0000 0.0000 'International Tables Vol C Tables 4.2.6.8 and 6.1.1.4'
O O 0.0106 0.0060 'International Tables Vol C Tables 4.2.6.8 and 6.1.1.4'
N N 0.0061 0.0033 'International Tables Vol C Tables 4.2.6.8 and 6.1.1.4'
Cu Cu 0.3201 1.2651 'International Tables Vol C Tables 4.2.6.8 and 6.1.1.4'
Cl Cl 0.1484 0.1585 'International Tables Vol C Tables 4.2.6.8 and 6.1.1.4'

loop_
_geom_angle_atom_site_label_1
_geom_angle_atom_site_label_2
_geom_angle_atom_site_label_3
_geom_angle_site_symmetry_1
_geom_angle_site_symmetry_3
_geom_angle
_geom_angle_publ_flag
N1 Cu N2 . . 87.28(9) y
N1 Cu Cl2 . . 165.46(7) y
N2 Cu Cl2 . . 94.90(6) y
N1 Cu Cl1 . . 88.87(6) y
N2 Cu Cl1 . . 171.11(6) y
Cl2 Cu Cl1 . . 90.82(3) y
N1 Cu Cl1 . 2_676 92.03(6) y
N2 Cu Cl1 . 2_676 84.53(6) y
Cl2 Cu Cl1 . 2_676 102.48(3) y
Cl1 Cu Cl1 . 2_676 87.59(3) y
N1 Cu Cl2 . 2_675 83.48(6) y
N2 Cu Cl2 . 2_675 82.66(6) y
Cl2 Cu Cl2 . 2_675 82.56(3) y
Cl1 Cu Cl2 . 2_675 104.87(3) y
Cl1 Cu Cl2 2_676 2_675 166.61(2) y
N1 Cu Cu . 2_676 90.81(6) ?
N2 Cu Cu . 2_676 123.34(6) ?
Cl2 Cu Cu . 2_676 99.87(3) ?
Cl1 Cu Cu . 2_676 48.68(2) ?
Cl1 Cu Cu 2_676 2_676 38.914(17) ?
Cl2 Cu Cu 2_675 2_676 153.20(2) ?
N1 Cu Cu . 2_675 116.65(6) ?
N2 Cu Cu . 2_675 87.11(6) ?
Cl2 Cu Cu . 2_675 49.29(2) ?
Cl1 Cu Cu . 2_675 101.78(2) ?
Cl1 Cu Cu 2_676 2_675 149.68(2) ?
Cl2 Cu Cu 2_675 2_675 33.264(14) ?
Cu Cu Cu 2_676 2_675 141.007(19) ?
Cu Cl1 Cu . 2_676 92.41(3) y
C1 N1 C5 . . 118.1(2) ?
C1 N1 Cu . . 118.79(18) ?
C5 N1 Cu . . 122.59(18) ?
N1 C1 C2 . . 122.7(3) ?
N1 C1 H1 . . 116.5(19) ?
C2 C1 H1 . . 120.7(19) ?
C3 C2 C1 . . 118.8(3) ?
C3 C2 H2 . . 125(2) ?
C1 C2 H2 . . 116(2) ?
C2 C3 C4 . . 119.0(3) ?
C2 C3 H3 . . 125(3) ?
C4 C3 H3 . . 116(3) ?
C3 C4 C5 . . 119.3(3) ?
C3 C4 H4 . . 127(3) ?
C5 C4 H4 . . 114(3) ?
N1 C5 C4 . . 122.0(3) ?
N1 C5 C6 . . 120.4(2) ?
C4 C5 C6 . . 117.4(3) ?
O1 C6 C7 . . 119.5(3) ?
O1 C6 C5 . . 119.7(3) ?
C7 C6 C5 . . 119.6(2) ?
N2 C7 C8 . . 121.8(3) ?
N2 C7 C6 . . 120.7(2) ?
C8 C7 C6 . . 117.2(3) ?
C9 C8 C7 . . 120.1(3) ?
C9 C8 H8 . . 124(2) ?
C7 C8 H8 . . 116(2) ?
C10 C9 C8 . . 118.1(3) ?
C10 C9 H9 . . 117(3) ?
C8 C9 H9 . . 123(3) ?
C9 C10 C11 . . 119.3(3) ?
C9 C10 H10 . . 118(3) ?
C11 C10 H10 . . 122(3) ?
N2 C11 C10 . . 122.9(3) ?
N2 C11 H11 . . 115(2) ?
C10 C11 H11 . . 122(2) ?
C11 N2 C7 . . 117.7(2) ?
C11 N2 Cu . . 120.15(19) ?
C7 N2 Cu . . 121.81(17) ?

loop_
_geom_bond_atom_site_label_1
_geom_bond_atom_site_label_2
_geom_bond_site_symmetry_2
_geom_bond_distance
_geom_bond_publ_flag
Cu N1 . 2.027(2) y
Cu N2 . 2.039(2) y
Cu Cl2 . 2.2665(7) y
Cu Cl1 . 2.3010(8) y
Cu Cl1 2_676 2.7511(9) y
Cu Cl2 2_675 3.1325(11) y
Cu Cu 2_676 3.6599(11) ?
Cu Cu 2_675 4.0974(10) ?
Cl1 Cu 2_676 2.7511(8) ?
N1 C1 . 1.333(4) ?
N1 C5 . 1.346(3) ?
C1 C2 . 1.392(4) ?
C1 H1 . 0.97(3) ?
C2 C3 . 1.372(5) ?
C2 H2 . 0.93(4) ?
C3 C4 . 1.375(5) ?
C3 H3 . 0.87(4) ?
C4 C5 . 1.387(4) ?
C4 H4 . 0.84(4) ?
C5 C6 . 1.506(4) ?
C6 O1 . 1.215(3) ?
C6 C7 . 1.503(4) ?
C7 N2 . 1.348(3) ?
C7 C8 . 1.381(4) ?
C8 C9 . 1.379(5) ?
C8 H8 . 0.84(3) ?
C9 C10 . 1.369(5) ?
C9 H9 . 0.94(5) ?
C10 C11 . 1.387(4) ?
C10 H10 . 0.89(4) ?
C11 N2 . 1.335(3) ?
C11 H11 . 0.94(4) ?

loop_
_geom_torsion_atom_site_label_1
_geom_torsion_atom_site_label_2
_geom_torsion_atom_site_label_3
_geom_torsion_atom_site_label_4
_geom_torsion_site_symmetry_1
_geom_torsion_site_symmetry_4
_geom_torsion
N1 Cu Cl1 Cu . 2_676 -92.08(6)
N2 Cu Cl1 Cu . 2_676 -27.7(4)
Cl2 Cu Cl1 Cu . 2_676 102.46(3)
Cl1 Cu Cl1 Cu 2_676 2_676 0.0
Cl2 Cu Cl1 Cu 2_675 2_676 -175.024(19)
Cu Cu Cl1 Cu 2_675 2_676 150.91(2)
N2 Cu N1 C1 . . 145.1(2)
Cl2 Cu N1 C1 . . 46.0(4)
Cl1 Cu N1 C1 . . -42.88(19)
Cl1 Cu N1 C1 2_676 . -130.43(19)
Cl2 Cu N1 C1 2_675 . 62.22(19)
Cu Cu N1 C1 2_676 . -91.53(19)
Cu Cu N1 C1 2_675 . 59.7(2)
N2 Cu N1 C5 . . -43.1(2)
Cl2 Cu N1 C5 . . -142.2(2)
Cl1 Cu N1 C5 . . 128.88(19)
Cl1 Cu N1 C5 2_676 . 41.33(19)
Cl2 Cu N1 C5 2_675 . -126.0(2)
Cu Cu N1 C5 2_676 . 80.23(19)
Cu Cu N1 C5 2_675 . -128.50(18)
C5 N1 C1 C2 . . -0.8(4)
Cu N1 C1 C2 . . 171.3(2)
N1 C1 C2 C3 . . 0.3(5)
C1 C2 C3 C4 . . 0.5(5)
C2 C3 C4 C5 . . -0.6(4)
C1 N1 C5 C4 . . 0.7(4)
Cu N1 C5 C4 . . -171.1(2)
C1 N1 C5 C6 . . -175.0(2)
Cu N1 C5 C6 . . 13.2(3)
C3 C4 C5 N1 . . 0.0(4)
C3 C4 C5 C6 . . 175.8(3)
N1 C5 C6 O1 . . -158.7(3)
C4 C5 C6 O1 . . 25.4(4)
N1 C5 C6 C7 . . 33.4(4)
C4 C5 C6 C7 . . -142.5(3)
O1 C6 C7 N2 . . 160.0(3)
C5 C6 C7 N2 . . -32.1(4)
O1 C6 C7 C8 . . -25.9(4)
C5 C6 C7 C8 . . 142.1(3)
N2 C7 C8 C9 . . 2.7(4)
C6 C7 C8 C9 . . -171.4(3)
C7 C8 C9 C10 . . 0.0(5)
C8 C9 C10 C11 . . -2.3(5)
C9 C10 C11 N2 . . 2.3(5)
C10 C11 N2 C7 . . 0.3(4)
C10 C11 N2 Cu . . -173.5(2)
C8 C7 N2 C11 . . -2.8(4)
C6 C7 N2 C11 . . 171.1(2)
C8 C7 N2 Cu . . 170.9(2)
C6 C7 N2 Cu . . -15.2(3)
N1 Cu N2 C11 . . -142.5(2)
Cl2 Cu N2 C11 . . 23.1(2)
Cl1 Cu N2 C11 . . 153.1(3)
Cl1 Cu N2 C11 2_676 . 125.2(2)
Cl2 Cu N2 C11 2_675 . -58.7(2)
Cu Cu N2 C11 2_676 . 128.36(19)
Cu Cu N2 C11 2_675 . -25.6(2)
N1 Cu N2 C7 . . 44.0(2)
Cl2 Cu N2 C7 . . -150.37(19)
Cl1 Cu N2 C7 . . -20.5(5)
Cl1 Cu N2 C7 2_676 . -48.27(19)
Cl2 Cu N2 C7 2_675 . 127.8(2)
Cu Cu N2 C7 2_676 . -45.2(2)
Cu Cu N2 C7 2_675 . 160.91(19)
